data_7200189
loop_
_publ_author_name
'Wang, Guan-Hua'
'Li, Zhi-Gang'
'Jia, Heng-Qing'
'Hu, Ning-Hai'
'Xu, Jing-Wei'

_publ_section_title
;
 Metal--organic frameworks based on the pyridine-2,3-dicarboxylate and
 a flexible bispyridyl ligand: syntheses, structures, and
 photoluminescence
;
_journal_issue 2
_journal_name_full CrystEngComm
_journal_page_first 292
_journal_paper_doi 10.1039/b809557d
_journal_volume 11
_journal_year 2009
_chemical_formula_moiety 'C20 H22 Cu N3 O6.50'
_chemical_formula_sum 'C20 H22 Cu N3 O6.5'
_chemical_formula_weight 471.95
_chemical_name_systematic
;
?
;
_space_group_IT_number 96
_symmetry_cell_setting tetragonal
_symmetry_space_group_name_Hall 'P 4nw 2abw'
_symmetry_space_group_name_H-M 'P 43 21 2'
_atom_sites_solution_hydrogens geom
_atom_sites_solution_primary direct
_atom_sites_solution_secondary difmap
_audit_creation_method SHELXL-97
_cell_angle_alpha 90.00
_cell_angle_beta 90.00
_cell_angle_gamma 90.00
_cell_formula_units_Z 8
_cell_length_a 12.4745(4)
_cell_length_b 12.4745(4)
_cell_length_c 26.721(2)
_cell_measurement_reflns_used 4743
_cell_measurement_temperature 185(2)
_cell_measurement_theta_max 24.11
_cell_measurement_theta_min 2.23
_cell_volume 4158.1(4)
_computing_cell_refinement 'SAINT (Bruker, 2007)'
_computing_data_collection 'SMART (Bruker, 2007)'
_computing_data_reduction SAINT
_computing_molecular_graphics 'SHELXTL (Sheldrick, 2008)'
_computing_publication_material SHELXTL
_computing_structure_refinement 'SHELXL97 (Sheldrick, 2008)'
_computing_structure_solution 'SHELXS97 (Sheldrick, 2008)'
_diffrn_ambient_temperature 185(2)
_diffrn_measured_fraction_theta_full 1.000
_diffrn_measured_fraction_theta_max 1.000
_diffrn_measurement_device_type 'Bruker SMART APEX CCD area-detector'
_diffrn_measurement_method '\f and \w scans'
_diffrn_radiation_monochromator graphite
_diffrn_radiation_source 'fine-focus sealed tube'
_diffrn_radiation_type MoK\a
_diffrn_radiation_wavelength 0.71073
_diffrn_reflns_av_R_equivalents 0.0447
_diffrn_reflns_av_sigmaI/netI 0.0337
_diffrn_reflns_limit_h_max 12
_diffrn_reflns_limit_h_min -15
_diffrn_reflns_limit_k_max 15
_diffrn_reflns_limit_k_min -15
_diffrn_reflns_limit_l_max 31
_diffrn_reflns_limit_l_min -32
_diffrn_reflns_number 22356
_diffrn_reflns_theta_full 25.37
_diffrn_reflns_theta_max 25.37
_diffrn_reflns_theta_min 1.80
_exptl_absorpt_coefficient_mu 1.095
_exptl_absorpt_correction_T_max 0.8725
_exptl_absorpt_correction_T_min 0.8026
_exptl_absorpt_correction_type multi-scan
_exptl_absorpt_process_details '(SADABS; Sheldrick, 1996)'
_exptl_crystal_colour blue
_exptl_crystal_density_diffrn 1.508
_exptl_crystal_density_method 'not measured'
_exptl_crystal_description block
_exptl_crystal_F_000 1952
_exptl_crystal_size_max 0.21
_exptl_crystal_size_mid 0.20
_exptl_crystal_size_min 0.13
_refine_diff_density_max 0.343
_refine_diff_density_min -0.298
_refine_diff_density_rms 0.063
_refine_ls_abs_structure_details 'Flack (1983); 1158 Friedel pairs'
_refine_ls_abs_structure_Flack 0.088(19)
_refine_ls_extinction_method none
_refine_ls_goodness_of_fit_ref 1.066
_refine_ls_hydrogen_treatment mixed
_refine_ls_matrix_type full
_refine_ls_number_parameters 287
_refine_ls_number_reflns 3821
_refine_ls_number_restraints 6
_refine_ls_restrained_S_all 1.066
_refine_ls_R_factor_all 0.0458
_refine_ls_R_factor_gt 0.0363
_refine_ls_shift/su_max 0.004
_refine_ls_shift/su_mean 0.000
_refine_ls_structure_factor_coef Fsqd
_refine_ls_weighting_details 'calc w=1/[\s^2^(Fo^2^)+(0.0506P)^2^+1.3991P] where P=(Fo^2^+2Fc^2^)/3'
_refine_ls_weighting_scheme calc
_refine_ls_wR_factor_gt 0.0899
_refine_ls_wR_factor_ref 0.0946
_reflns_number_gt 3323
_reflns_number_total 3821
_reflns_threshold_expression >2\s(I)
_cod_data_source_file b809557d.txt
_cod_data_source_block w110
_cod_depositor_comments
;
The following automatic conversions were performed:
'_symmetry_cell_setting' value 'Tetragonal' changed to 'tetragonal'
according to '/home/saulius/struct/CIF-dictionaries/cif_core.dic'
dictionary named 'cif_core.dic' version 2.4.1 from 2010-06-29.

Automatic conversion script
Id: cif_fix_enum 1527 2010-12-29 10:47:43Z saulius 
;
_cod_original_formula_sum 'C20 H22 Cu N3 O6.50'
_cod_database_code 7200189

loop_
_symmetry_equiv_pos_as_xyz
'x, y, z'
'-x, -y, z+1/2'
'-y+1/2, x+1/2, z+3/4'
'y+1/2, -x+1/2, z+1/4'
'-x+1/2, y+1/2, -z+3/4'
'x+1/2, -y+1/2, -z+1/4'
'y, x, -z'
'-y, -x, -z+1/2'

loop_
_atom_site_label
_atom_site_type_symbol
_atom_site_fract_x
_atom_site_fract_y
_atom_site_fract_z
_atom_site_U_iso_or_equiv
_atom_site_adp_type
_atom_site_occupancy
_atom_site_symmetry_multiplicity
_atom_site_calc_flag
_atom_site_refinement_flags
_atom_site_disorder_assembly
_atom_site_disorder_group
Cu1 Cu 0.75184(3) 0.26157(3) 0.044457(12) 0.02361(12) Uani 1 1 d . . .
N1 N 0.7088(2) 0.1798(2) 0.10636(10) 0.0237(6) Uani 1 1 d . . .
N2 N 0.7813(2) 0.1206(2) -0.00472(11) 0.0292(7) Uani 1 1 d . . .
N3 N 0.7722(2) -0.6242(2) -0.00806(10) 0.0252(6) Uani 1 1 d . . .
O1 O 0.59460(17) 0.2649(2) 0.03478(8) 0.0327(6) Uani 1 1 d . . .
O2 O 0.44156(19) 0.2016(2) 0.06616(9) 0.0402(7) Uani 1 1 d . . .
O3 O 0.40016(17) 0.22425(18) 0.18211(8) 0.0270(5) Uani 1 1 d . . .
O4 O 0.3868(2) 0.0500(2) 0.16084(10) 0.0416(7) Uani 1 1 d . . .
O1W O 0.7322(3) -0.6191(3) 0.21085(12) 0.0566(8) Uani 1 1 d D . .
H1A H 0.7935(14) -0.642(4) 0.2082(14) 0.068 Uiso 1 1 d D . .
H1B H 0.712(3) -0.596(4) 0.1837(7) 0.068 Uiso 1 1 d D . .
O2W O 0.6730(3) -0.5301(4) 0.11373(14) 0.0867(13) Uani 1 1 d D . .
H2A H 0.7367(8) -0.526(5) 0.1064(16) 0.104 Uiso 1 1 d D . .
H2B H 0.636(3) -0.520(5) 0.0887(11) 0.104 Uiso 1 1 d D . .
O3W O 0.4868(10) -0.5342(9) 0.0666(5) 0.158(4) Uiso 0.50 1 d P . .
C1 C 0.6018(3) 0.1752(3) 0.11272(12) 0.0229(7) Uani 1 1 d . . .
C2 C 0.5385(3) 0.2174(3) 0.06816(13) 0.0269(8) Uani 1 1 d . . .
C3 C 0.5557(3) 0.1349(3) 0.15610(13) 0.0236(7) Uani 1 1 d . . .
C4 C 0.4367(3) 0.1354(3) 0.16563(12) 0.0283(8) Uani 1 1 d . . .
C5 C 0.6240(3) 0.0945(3) 0.19233(14) 0.0307(8) Uani 1 1 d . . .
H5 H 0.5952 0.0667 0.2226 0.037 Uiso 1 1 calc R . .
C6 C 0.7336(3) 0.0942(3) 0.18502(13) 0.0332(8) Uani 1 1 d . . .
H6 H 0.7805 0.0644 0.2093 0.040 Uiso 1 1 calc R . .
C7 C 0.7734(3) 0.1389(3) 0.14100(12) 0.0285(8) Uani 1 1 d . . .
H7 H 0.8487 0.1403 0.1356 0.034 Uiso 1 1 calc R . .
C8 C 0.8780(3) 0.0947(3) -0.02262(14) 0.0342(9) Uani 1 1 d . . .
H8 H 0.9375 0.1366 -0.0122 0.041 Uiso 1 1 calc R . .
C9 C 0.8969(3) 0.0110(3) -0.05522(15) 0.0383(10) Uani 1 1 d . . .
H9 H 0.9673 -0.0031 -0.0671 0.046 Uiso 1 1 calc R . .
C10 C 0.8118(3) -0.0518(3) -0.07026(14) 0.0321(9) Uani 1 1 d . . .
C11 C 0.7112(3) -0.0265(3) -0.05155(14) 0.0325(9) Uani 1 1 d . . .
H11 H 0.6505 -0.0684 -0.0606 0.039 Uiso 1 1 calc R . .
C12 C 0.7000(3) 0.0598(3) -0.01980(14) 0.0315(9) Uani 1 1 d . . .
H12 H 0.6302 0.0767 -0.0080 0.038 Uiso 1 1 calc R . .
C13 C 0.8276(4) -0.1482(3) -0.10316(14) 0.0385(10) Uani 1 1 d . . .
H13A H 0.8975 -0.1431 -0.1205 0.046 Uiso 1 1 calc R . .
H13B H 0.7705 -0.1507 -0.1289 0.046 Uiso 1 1 calc R . .
C14 C 0.8241(3) -0.2504(3) -0.07163(13) 0.0369(8) Uani 1 1 d . . .
H14A H 0.7578 -0.2502 -0.0512 0.044 Uiso 1 1 calc R . .
H14B H 0.8859 -0.2506 -0.0484 0.044 Uiso 1 1 calc R . .
C15 C 0.8269(4) -0.3524(3) -0.10342(14) 0.0373(9) Uani 1 1 d . . .
H15A H 0.7708 -0.3486 -0.1295 0.045 Uiso 1 1 calc R . .
H15B H 0.8973 -0.3581 -0.1203 0.045 Uiso 1 1 calc R . .
C16 C 0.8090(3) -0.4495(3) -0.07161(14) 0.0322(9) Uani 1 1 d . . .
C17 C 0.7107(3) -0.4656(3) -0.04854(15) 0.0356(10) Uani 1 1 d . . .
H17 H 0.6538 -0.4165 -0.0541 0.043 Uiso 1 1 calc R . .
C18 C 0.6952(3) -0.5526(3) -0.01761(13) 0.0305(9) Uani 1 1 d . . .
H18 H 0.6270 -0.5621 -0.0024 0.037 Uiso 1 1 calc R . .
C19 C 0.8666(3) -0.6109(3) -0.03168(13) 0.0293(8) Uani 1 1 d . . .
H19 H 0.9214 -0.6625 -0.0264 0.035 Uiso 1 1 calc R . .
C20 C 0.8872(3) -0.5263(3) -0.06304(13) 0.0306(8) Uani 1 1 d . . .
H20 H 0.9551 -0.5203 -0.0789 0.037 Uiso 1 1 calc R . .

loop_
_atom_site_aniso_label
_atom_site_aniso_U_11
_atom_site_aniso_U_22
_atom_site_aniso_U_33
_atom_site_aniso_U_23
_atom_site_aniso_U_13
_atom_site_aniso_U_12
Cu1 0.0237(2) 0.0271(2) 0.01999(19) 0.00339(15) -0.00136(15) -0.0011(2)
N1 0.0259(14) 0.0209(14) 0.0243(15) 0.0017(11) -0.0006(11) 0.0005(11)
N2 0.0344(18) 0.0253(15) 0.0278(16) 0.0019(13) 0.0003(14) -0.0031(12)
N3 0.0317(18) 0.0247(14) 0.0192(14) -0.0013(11) -0.0027(13) -0.0016(12)
O1 0.0249(12) 0.0444(16) 0.0289(13) 0.0133(12) -0.0017(10) 0.0018(12)
O2 0.0237(13) 0.0701(19) 0.0267(14) 0.0010(13) -0.0028(11) -0.0017(12)
O3 0.0261(12) 0.0296(14) 0.0253(12) 0.0027(10) 0.0045(10) 0.0031(10)
O4 0.0404(16) 0.0373(16) 0.0472(17) -0.0095(13) 0.0125(13) -0.0098(13)
O1W 0.054(2) 0.0577(19) 0.058(2) -0.0010(16) 0.0059(17) 0.0182(16)
O2W 0.057(2) 0.133(4) 0.070(3) -0.010(3) 0.004(2) 0.027(3)
C1 0.0251(17) 0.0196(16) 0.0241(17) -0.0041(14) 0.0006(14) 0.0001(14)
C2 0.0261(18) 0.032(2) 0.0224(18) -0.0060(14) 0.0007(15) 0.0014(14)
C3 0.0281(18) 0.0200(17) 0.0228(17) -0.0007(14) 0.0034(14) 0.0005(13)
C4 0.0321(19) 0.035(2) 0.0183(18) 0.0006(15) 0.0012(14) 0.0020(16)
C5 0.033(2) 0.0300(19) 0.0287(19) 0.0061(15) 0.0050(15) -0.0001(15)
C6 0.033(2) 0.0334(19) 0.0330(19) 0.0079(15) -0.0035(17) 0.0049(17)
C7 0.0254(19) 0.0323(18) 0.0278(18) 0.0032(15) -0.0032(15) 0.0025(14)
C8 0.033(2) 0.028(2) 0.041(2) -0.0006(17) 0.0019(17) -0.0022(16)
C9 0.039(2) 0.033(2) 0.043(2) 0.0009(18) 0.0083(19) 0.0029(18)
C10 0.051(3) 0.0223(19) 0.023(2) 0.0053(15) -0.0024(18) 0.0007(17)
C11 0.041(2) 0.028(2) 0.028(2) 0.0042(16) -0.0068(17) -0.0074(16)
C12 0.030(2) 0.036(2) 0.029(2) 0.0031(17) -0.0027(16) 0.0007(16)
C13 0.065(3) 0.0233(19) 0.028(2) 0.0009(16) 0.002(2) -0.0006(18)
C14 0.061(2) 0.0254(18) 0.0245(18) -0.0008(17) -0.0023(16) 0.000(2)
C15 0.057(3) 0.028(2) 0.027(2) 0.0002(16) 0.0084(19) 0.0003(17)
C16 0.050(3) 0.0259(19) 0.021(2) -0.0041(16) 0.0044(18) -0.0053(17)
C17 0.046(2) 0.026(2) 0.035(2) 0.0049(17) 0.0004(19) 0.0080(16)
C18 0.035(2) 0.028(2) 0.028(2) 0.0014(16) 0.0028(17) 0.0017(16)
C19 0.033(2) 0.027(2) 0.0277(19) 0.0033(15) 0.0012(15) -0.0003(15)
C20 0.036(2) 0.0299(19) 0.0263(19) -0.0022(15) 0.0079(17) -0.0034(16)

loop_
_atom_type_symbol
_atom_type_description
_atom_type_scat_dispersion_real
_atom_type_scat_dispersion_imag
_atom_type_scat_source
C C 0.0033 0.0016 'International Tables Vol C Tables 4.2.6.8 and 6.1.1.4'
H H 0.0000 0.0000 'International Tables Vol C Tables 4.2.6.8 and 6.1.1.4'
N N 0.0061 0.0033 'International Tables Vol C Tables 4.2.6.8 and 6.1.1.4'
O O 0.0106 0.0060 'International Tables Vol C Tables 4.2.6.8 and 6.1.1.4'
Cu Cu 0.3201 1.2651 'International Tables Vol C Tables 4.2.6.8 and 6.1.1.4'

loop_
_geom_angle_atom_site_label_1
_geom_angle_atom_site_label_2
_geom_angle_atom_site_label_3
_geom_angle
_geom_angle_site_symmetry_1
_geom_angle_site_symmetry_3
_geom_angle_publ_flag
O3 Cu1 O1 167.14(10) 6 . y
O3 Cu1 N3 92.25(10) 6 1_565 y
O1 Cu1 N3 91.12(11) . 1_565 y
O3 Cu1 N1 92.02(10) 6 . y
O1 Cu1 N1 81.57(10) . . y
N3 Cu1 N1 164.22(11) 1_565 . y
O3 Cu1 N2 95.98(10) 6 . y
O1 Cu1 N2 95.89(11) . . y
N3 Cu1 N2 97.27(10) 1_565 . y
N1 Cu1 N2 97.38(10) . . y
C7 N1 C1 119.8(3) . . ?
C7 N1 Cu1 127.1(2) . . ?
C1 N1 Cu1 112.9(2) . . ?
C12 N2 C8 116.2(3) . . ?
C12 N2 Cu1 120.3(3) . . ?
C8 N2 Cu1 123.4(2) . . ?
C18 N3 C19 117.2(3) . . ?
C18 N3 Cu1 120.9(2) . 1_545 ?
C19 N3 Cu1 121.6(2) . 1_545 ?
C2 O1 Cu1 116.2(2) . . ?
C4 O3 Cu1 121.7(2) . 6_455 ?
H1A O1W H1B 109(4) . . ?
H2A O2W H2B 110(4) . . ?
N1 C1 C3 122.1(3) . . ?
N1 C1 C2 113.6(3) . . ?
C3 C1 C2 124.3(3) . . ?
O2 C2 O1 125.7(3) . . ?
O2 C2 C1 119.3(3) . . ?
O1 C2 C1 115.0(3) . . ?
C5 C3 C1 117.4(3) . . ?
C5 C3 C4 119.4(3) . . ?
C1 C3 C4 123.2(3) . . ?
O4 C4 O3 127.0(3) . . ?
O4 C4 C3 118.3(3) . . ?
O3 C4 C3 114.5(3) . . ?
C6 C5 C3 120.8(3) . . ?
C6 C5 H5 119.6 . . ?
C3 C5 H5 119.6 . . ?
C5 C6 C7 118.1(3) . . ?
C5 C6 H6 120.9 . . ?
C7 C6 H6 120.9 . . ?
N1 C7 C6 121.6(3) . . ?
N1 C7 H7 119.2 . . ?
C6 C7 H7 119.2 . . ?
N2 C8 C9 124.3(4) . . ?
N2 C8 H8 117.9 . . ?
C9 C8 H8 117.9 . . ?
C10 C9 C8 118.8(4) . . ?
C10 C9 H9 120.6 . . ?
C8 C9 H9 120.6 . . ?
C9 C10 C11 117.5(3) . . ?
C9 C10 C13 121.6(4) . . ?
C11 C10 C13 120.8(3) . . ?
C12 C11 C10 119.4(3) . . ?
C12 C11 H11 120.3 . . ?
C10 C11 H11 120.3 . . ?
N2 C12 C11 123.8(4) . . ?
N2 C12 H12 118.1 . . ?
C11 C12 H12 118.1 . . ?
C10 C13 C14 109.9(3) . . ?
C10 C13 H13A 109.7 . . ?
C14 C13 H13A 109.7 . . ?
C10 C13 H13B 109.7 . . ?
C14 C13 H13B 109.7 . . ?
H13A C13 H13B 108.2 . . ?
C13 C14 C15 112.7(3) . . ?
C13 C14 H14A 109.0 . . ?
C15 C14 H14A 109.0 . . ?
C13 C14 H14B 109.0 . . ?
C15 C14 H14B 109.0 . . ?
H14A C14 H14B 107.8 . . ?
C16 C15 C14 110.8(3) . . ?
C16 C15 H15A 109.5 . . ?
C14 C15 H15A 109.5 . . ?
C16 C15 H15B 109.5 . . ?
C14 C15 H15B 109.5 . . ?
H15A C15 H15B 108.1 . . ?
C20 C16 C17 116.7(3) . . ?
C20 C16 C15 123.2(4) . . ?
C17 C16 C15 120.1(4) . . ?
C18 C17 C16 120.3(4) . . ?
C18 C17 H17 119.8 . . ?
C16 C17 H17 119.8 . . ?
N3 C18 C17 122.7(4) . . ?
N3 C18 H18 118.7 . . ?
C17 C18 H18 118.7 . . ?
N3 C19 C20 123.0(3) . . ?
N3 C19 H19 118.5 . . ?
C20 C19 H19 118.5 . . ?
C19 C20 C16 120.0(4) . . ?
C19 C20 H20 120.0 . . ?
C16 C20 H20 120.0 . . ?

loop_
_geom_bond_atom_site_label_1
_geom_bond_atom_site_label_2
_geom_bond_distance
_geom_bond_site_symmetry_2
_geom_bond_publ_flag
Cu1 O3 1.961(2) 6 y
Cu1 O1 1.979(2) . y
Cu1 N3 2.016(3) 1_565 y
Cu1 N1 2.017(3) . y
Cu1 N2 2.225(3) . y
N1 C7 1.329(4) . ?
N1 C1 1.346(4) . ?
N2 C12 1.329(4) . ?
N2 C8 1.338(5) . ?
N3 C18 1.336(4) . ?
N3 C19 1.345(4) . ?
N3 Cu1 2.016(3) 1_545 ?
O1 C2 1.279(4) . ?
O2 C2 1.227(4) . ?
O3 C4 1.277(4) . ?
O3 Cu1 1.961(2) 6_455 ?
O4 C4 1.240(4) . ?
O1W H1A 0.82(2) . ?
O1W H1B 0.82(3) . ?
O2W H2A 0.820(15) . ?
O2W H2B 0.82(3) . ?
C1 C3 1.389(5) . ?
C1 C2 1.523(5) . ?
C3 C5 1.385(5) . ?
C3 C4 1.505(5) . ?
C5 C6 1.380(5) . ?
C5 H5 0.9500 . ?
C6 C7 1.393(5) . ?
C6 H6 0.9500 . ?
C7 H7 0.9500 . ?
C8 C9 1.380(5) . ?
C8 H8 0.9500 . ?
C9 C10 1.380(5) . ?
C9 H9 0.9500 . ?
C10 C11 1.387(5) . ?
C10 C13 1.502(5) . ?
C11 C12 1.378(5) . ?
C11 H11 0.9500 . ?
C12 H12 0.9500 . ?
C13 C14 1.528(5) . ?
C13 H13A 0.9900 . ?
C13 H13B 0.9900 . ?
C14 C15 1.531(5) . ?
C14 H14A 0.9900 . ?
C14 H14B 0.9900 . ?
C15 C16 1.497(5) . ?
C15 H15A 0.9900 . ?
C15 H15B 0.9900 . ?
C16 C20 1.386(5) . ?
C16 C17 1.387(5) . ?
C17 C18 1.378(5) . ?
C17 H17 0.9500 . ?
C18 H18 0.9500 . ?
C19 C20 1.372(5) . ?
C19 H19 0.9500 . ?
C20 H20 0.9500 . ?

loop_
_geom_hbond_atom_site_label_D
_geom_hbond_atom_site_label_H
_geom_hbond_atom_site_label_A
_geom_hbond_distance_DH
_geom_hbond_distance_HA
_geom_hbond_distance_DA
_geom_hbond_angle_DHA
_geom_hbond_site_symmetry_A
O1W H1A O2 0.82(1) 2.10(3) 2.898(4) 167(4) 6_545
O1W H1B O2W 0.82(3) 2.10(3) 2.918(5) 175(5) .
O2W H2A O4 0.82(1) 1.95(2) 2.758(5) 168(6) 6_545
O2W H2B O3W 0.82(3) 1.97(3) 2.643(13) 139(4) .

loop_
_geom_torsion_atom_site_label_1
_geom_torsion_atom_site_label_2
_geom_torsion_atom_site_label_3
_geom_torsion_atom_site_label_4
_geom_torsion
_geom_torsion_site_symmetry_1
_geom_torsion_site_symmetry_2
_geom_torsion_site_symmetry_3
_geom_torsion_site_symmetry_4
_geom_torsion_publ_flag
C10 C13 C14 C15 173.5(4) . . . . ?
C13 C14 C15 C16 -172.6(4) . . . . ?
